data_4130826
loop_
_publ_author_name
'Lu, Deng-Fu'
'Zhu, Cheng-Liang'
'Sears, Jeffrey D.'
'Xu, Hao'

_publ_section_title
;
 Iron(II)-Catalyzed Intermolecular Aminofluorination of Unfunctionalized
 Olefins Using Fluoride Ion.
;
_journal_issue 35
_journal_name_full 'Journal of the American Chemical Society'
_journal_page_first 11360
_journal_page_last 11367
_journal_paper_doi 10.1021/jacs.6b07221
_journal_volume 138
_journal_year 2016
_chemical_formula_moiety 'C17 H26 Fe N4 O4, 2(B F4)'
_chemical_formula_sum 'C17 H26 B2 F8 Fe N4 O4'
_chemical_formula_weight 579.89
_space_group_crystal_system monoclinic
_space_group_IT_number 4
_space_group_name_Hall 'P 2yb'
_space_group_name_H-M_alt 'P 1 21 1'
_atom_sites_solution_hydrogens mixed
_atom_sites_solution_primary direct
_audit_creation_date 2014-12-01
_audit_creation_method
;
Olex2 1.2-beta
(compiled 2014.11.25 svn.r3098 for OlexSys, GUI svn.r4951)
;
_cell_angle_alpha 90
_cell_angle_beta 97.2050(17)
_cell_angle_gamma 90
_cell_formula_units_Z 2
_cell_length_a 8.4516(9)
_cell_length_b 13.5668(15)
_cell_length_c 11.3680(13)
_cell_measurement_reflns_used 2923
_cell_measurement_temperature 110(2)
_cell_measurement_theta_max 30.949
_cell_measurement_theta_min 2.349
_cell_volume 1293.2(2)
_computing_cell_refinement 'SAINT v8.32B (Bruker, 2013)'
_computing_data_collection 'APEX2 v2013.6-2 (Bruker, 2013)'
_computing_data_reduction 'SAINT v8.32B (Bruker, 2013)'
_computing_molecular_graphics 'Olex2 (Dolomanov et al., 2009)'
_computing_publication_material 'Olex2 (Dolomanov et al., 2009)'
_computing_structure_refinement 'ShelXL (Sheldrick, 2008)'
_computing_structure_solution 'XT (Sheldrick, 2008)'
_diffrn_ambient_temperature 110(2)
_diffrn_detector_area_resol_mean 512
_diffrn_measured_fraction_theta_full 0.966
_diffrn_measured_fraction_theta_max 0.965
_diffrn_measurement_device_type 'Bruker APEX-II CCD'
_diffrn_measurement_method '\f and \w scans with a narrow frame width'
_diffrn_radiation_monochromator graphite
_diffrn_radiation_type MoK\a
_diffrn_radiation_wavelength 0.71073
_diffrn_reflns_av_R_equivalents 0.0143
_diffrn_reflns_av_unetI/netI 0.0289
_diffrn_reflns_Laue_measured_fraction_full 0.966
_diffrn_reflns_Laue_measured_fraction_max 0.965
_diffrn_reflns_limit_h_max 10
_diffrn_reflns_limit_h_min -7
_diffrn_reflns_limit_k_max 16
_diffrn_reflns_limit_k_min -10
_diffrn_reflns_limit_l_max 14
_diffrn_reflns_limit_l_min -13
_diffrn_reflns_number 4021
_diffrn_reflns_point_group_measured_fraction_full 0.626
_diffrn_reflns_point_group_measured_fraction_max 0.623
_diffrn_reflns_theta_full 26.000
_diffrn_reflns_theta_max 26.366
_diffrn_reflns_theta_min 2.348
_diffrn_source 'fine-focus sealed tube'
_diffrn_standards_number 0
_exptl_absorpt_coefficient_mu 0.670
_exptl_absorpt_correction_T_max 1.0000
_exptl_absorpt_correction_T_min 0.8674
_exptl_absorpt_correction_type multi-scan
_exptl_absorpt_process_details
;
SADABS-2012/1 (Bruker,2012) was used for absorption correction.
wR2(int) was 0.0446 before and 0.0269 after correction.
The Ratio of minimum to maximum transmission is 0.8674.
The \l/2 correction factor is 0.0015.
;
_exptl_crystal_colour orange
_exptl_crystal_colour_primary orange
_exptl_crystal_density_diffrn 1.489
_exptl_crystal_description prism
_exptl_crystal_F_000 592
_exptl_crystal_recrystallization_method 'The material was recrystallised from --- by slow evaporation'
_exptl_crystal_size_max 0.547
_exptl_crystal_size_mid 0.487
_exptl_crystal_size_min 0.318
_refine_diff_density_max 0.592
_refine_diff_density_min -0.343
_refine_diff_density_rms 0.069
_refine_ls_abs_structure_details
;
 Flack x determined using 601 quotients [(I+)-(I-)]/[(I+)+(I-)]
 (Parsons and Flack (2004), Acta Cryst. A60, s61).
;
_refine_ls_abs_structure_Flack 0.326(9)
_refine_ls_extinction_method none
_refine_ls_goodness_of_fit_ref 1.043
_refine_ls_hydrogen_treatment mixed
_refine_ls_matrix_type full
_refine_ls_number_parameters 374
_refine_ls_number_reflns 3295
_refine_ls_number_restraints 236
_refine_ls_restrained_S_all 1.132
_refine_ls_R_factor_all 0.0463
_refine_ls_R_factor_gt 0.0447
_refine_ls_shift/su_max 0.001
_refine_ls_shift/su_mean 0.000
_refine_ls_structure_factor_coef Fsqd
_refine_ls_weighting_details 'w=1/[\s^2^(Fo^2^)+(0.0748P)^2^+1.1472P] where P=(Fo^2^+2Fc^2^)/3'
_refine_ls_weighting_scheme calc
_refine_ls_wR_factor_gt 0.1195
_refine_ls_wR_factor_ref 0.1214
_reflns_Friedel_coverage 0.237
_reflns_Friedel_fraction_full 0.254
_reflns_Friedel_fraction_max 0.250
_reflns_number_gt 3161
_reflns_number_total 3295
_reflns_threshold_expression 'I > 2\s(I)'
_cod_data_source_file ja6b07221_si_002.cif
_cod_data_source_block 1
_cod_database_code 4130826
_shelxl_version_number 2013-4
_shelx_space_group_comment
;
The symmetry employed for this shelxl refinement is uniquely defined
by the following loop, which should always be used as a source of
symmetry information in preference to the above space-group names.
They are only intended as comments.
;
_shelx_estimated_absorpt_t_max 0.815
_shelx_estimated_absorpt_t_min 0.711
_olex2_refinement_description
;
1. Fixed Uiso
 At 1.2 times of:
  All C(H) groups, All C(H,H) groups
 At 1.5 times of:
  All C(H,H,H) groups
2. Restrained distances
 O3-H3B = O3-H3A
 0.975 with sigma of 0.01
 H3B-H3A
 1.55 with sigma of 0.01
 O4-H4E = O4-H4D
 0.975 with sigma of 0.01
 H4E-H4D
 1.55 with sigma of 0.01
 F8'-B2A \\sim F7'-B2A \\sim F10'-B2A \\sim F9'-B2A
 with sigma of 0.005
 F8-B2 \\sim F9-B2 \\sim F10-B2 \\sim F7-B2
 with sigma of 0.005
3. Rigid bond restraints
 All non-hydrogen atoms
 with sigma for 1-2 distances of 0.01 and sigma for 1-3 distances of 0.01
4. Uiso/Uaniso restraints and constraints
Uanis(B2) = Uanis(B2A)
Uanis(F7') = Uanis(F7)
Uanis(F8) = Uanis(F8')
5. Rigid body (RIGU) restrains
 B1, F3, F4, F5, F6
 with sigma for 1-2 distances of 0.002 and sigma for 1-3 distances of 0.002
 B2, F8, F9, F10, F7
 with sigma for 1-2 distances of 0.002 and sigma for 1-3 distances of 0.002
 B2A, F8', F9', F10', F7'
 with sigma for 1-2 distances of 0.002 and sigma for 1-3 distances of 0.002
6. Same fragment restrains
{B2A, F7', F8', F9', F10'} sigma for 1-2: 0.02, 1-3: 0.02
as
{B2, F7, F8, F9, F10}
7. Others
 Sof(B2A)=Sof(F7')=Sof(F8')=Sof(F9')=Sof(F10')=1-FVAR(1)
 Sof(B2)=Sof(F7)=Sof(F8)=Sof(F9)=Sof(F10)=FVAR(1)
8.a Secondary CH2 refined with riding coordinates:
 C12(H12A,H12B), C2(H2A,H2B)
8.b Aromatic/amide H refined with riding coordinates:
 C8(H8), C7(H7), C9(H9)
8.c Idealised Me refined as rotating group:
 C14(H14A,H14B,H14C), C15(H15A,H15B,H15C), C4(H4A,H4B,H4C), C17(H17A,H17B,
 H17C), C5(H5A,H5B,H5C)
;
_olex2_exptl_crystal_mounting_method 'The crystal was mounted on a loop with paratone oil'
_olex2_submission_special_instructions 'No special instructions were received'

loop_
_space_group_symop_operation_xyz
'x, y, z'
'-x, y+1/2, -z'

loop_
_atom_site_label
_atom_site_type_symbol
_atom_site_fract_x
_atom_site_fract_y
_atom_site_fract_z
_atom_site_U_iso_or_equiv
_atom_site_adp_type
_atom_site_occupancy
_atom_site_site_symmetry_order
_atom_site_calc_flag
_atom_site_refinement_flags_posn
_atom_site_refinement_flags_adp
_atom_site_refinement_flags_occupancy
_atom_site_disorder_assembly
_atom_site_disorder_group
C11 C 0.2232(6) 0.4121(4) 0.6574(4) 0.0324(10) Uani 1 1 d . U . . .
C1 C 0.8264(6) 0.6574(4) 0.6712(4) 0.0346(11) Uani 1 1 d . U . . .
C10 C 0.2617(6) 0.4700(4) 0.5538(4) 0.0315(10) Uani 1 1 d . U . . .
C13 C 0.2393(7) 0.3426(5) 0.8348(5) 0.0383(12) Uani 1 1 d . U . . .
C6 C 0.4602(6) 0.5702(4) 0.4977(4) 0.0310(10) Uani 1 1 d . U . . .
C3 C 0.6142(6) 0.6141(4) 0.5440(4) 0.0301(9) Uani 1 1 d . U . . .
C16 C 0.7187(7) 0.4773(4) 1.0189(5) 0.0436(13) Uani 1 1 d . U . . .
C8 C 0.2317(7) 0.5340(5) 0.3584(4) 0.0440(14) Uani 1 1 d . U . . .
H8 H 0.1727 0.5404 0.2819 0.053 Uiso 1 1 calc R . . . .
C14 C 0.3505(8) 0.2556(5) 0.8630(6) 0.0580(17) Uani 1 1 d . U . . .
H14A H 0.4562 0.2796 0.8959 0.087 Uiso 1 1 calc GR . . . .
H14B H 0.3590 0.2183 0.7903 0.087 Uiso 1 1 calc GR . . . .
H14C H 0.3080 0.2128 0.9210 0.087 Uiso 1 1 calc GR . . . .
C15 C 0.2066(8) 0.3945(6) 0.9480(5) 0.0516(15) Uani 1 1 d . U . . .
H15A H 0.1646 0.3470 1.0011 0.077 Uiso 1 1 calc GR . . . .
H15B H 0.1284 0.4472 0.9284 0.077 Uiso 1 1 calc GR . . . .
H15C H 0.3060 0.4229 0.9875 0.077 Uiso 1 1 calc GR . . . .
C12 C 0.0816(8) 0.3149(6) 0.7595(5) 0.0549(16) Uani 1 1 d . U . . .
H12A H 0.0700 0.2424 0.7534 0.066 Uiso 1 1 calc R . . . .
H12B H -0.0104 0.3420 0.7949 0.066 Uiso 1 1 calc R . . . .
C7 C 0.3784(7) 0.5811(5) 0.3829(4) 0.0396(12) Uani 1 1 d . U . . .
H7 H 0.4216 0.6191 0.3244 0.048 Uiso 1 1 calc R . . . .
C9 C 0.1704(6) 0.4778(4) 0.4442(4) 0.0399(12) Uani 1 1 d . U . . .
H9 H 0.0698 0.4460 0.4284 0.048 Uiso 1 1 calc R . . . .
C4 C 0.8059(8) 0.7455(5) 0.7482(6) 0.0544(16) Uani 1 1 d . U . . .
H4A H 0.7805 0.7233 0.8257 0.082 Uiso 1 1 calc GR . . . .
H4B H 0.7189 0.7868 0.7104 0.082 Uiso 1 1 calc GR . . . .
H4C H 0.9050 0.7838 0.7587 0.082 Uiso 1 1 calc GR . . . .
C17 C 0.8049(10) 0.4629(6) 1.1364(6) 0.068(2) Uani 1 1 d . U . . .
H17A H 0.8915 0.5111 1.1501 0.103 Uiso 1 1 calc GR . . . .
H17B H 0.8495 0.3961 1.1425 0.103 Uiso 1 1 calc GR . . . .
H17C H 0.7318 0.4716 1.1961 0.103 Uiso 1 1 calc GR . . . .
C5 C 0.9579(7) 0.5895(6) 0.7273(6) 0.0550(16) Uani 1 1 d . U . . .
H5A H 1.0611 0.6227 0.7295 0.083 Uiso 1 1 calc GR . . . .
H5B H 0.9586 0.5289 0.6804 0.083 Uiso 1 1 calc GR . . . .
H5C H 0.9386 0.5730 0.8083 0.083 Uiso 1 1 calc GR . . . .
C2 C 0.8509(8) 0.6846(6) 0.5426(5) 0.0572(18) Uani 1 1 d . U . . .
H2A H 0.8807 0.7548 0.5370 0.069 Uiso 1 1 calc R . . . .
H2B H 0.9356 0.6434 0.5148 0.069 Uiso 1 1 calc R . . . .
N3 N 0.3114(5) 0.4118(4) 0.7553(4) 0.0360(9) Uani 1 1 d . U . . .
N4 N 0.6512(5) 0.4874(4) 0.9262(3) 0.0409(12) Uani 1 1 d . U . . .
O2 O 0.0904(4) 0.3578(3) 0.6441(3) 0.0397(9) Uani 1 1 d . U . . .
O1 O 0.6969(5) 0.6652(3) 0.4726(3) 0.0400(9) Uani 1 1 d . U . . .
N1 N 0.6723(5) 0.6026(3) 0.6529(3) 0.0304(8) Uani 1 1 d . U . . .
N2 N 0.4015(4) 0.5159(4) 0.5797(3) 0.0286(8) Uani 1 1 d . U . . .
O4 O 0.6612(5) 0.3826(3) 0.7051(3) 0.0421(9) Uani 1 1 d D U . . .
O3 O 0.4206(5) 0.6316(3) 0.8143(3) 0.0485(10) Uani 1 1 d D U . . .
Fe1 Fe 0.52885(7) 0.50458(7) 0.75365(5) 0.02771(19) Uani 1 1 d . U . . .
B2 B 0.6925(10) 0.3271(6) 0.3944(6) 0.0610(15) Uani 0.564(7) 1 d D U P A 1
F7 F 0.6119(12) 0.3181(10) 0.2819(7) 0.0729(19) Uani 0.564(7) 1 d D U P A 1
F8 F 0.7748(13) 0.4142(7) 0.4093(9) 0.0800(19) Uani 0.564(7) 1 d D U P A 1
F9 F 0.5937(10) 0.3173(7) 0.4808(6) 0.068(2) Uani 0.564(7) 1 d D U P A 1
F10 F 0.7963(13) 0.2490(9) 0.4136(11) 0.114(3) Uani 0.564(7) 1 d D U P A 1
B2A B 0.7183(11) 0.3313(8) 0.4044(9) 0.0610(15) Uani 0.436(7) 1 d D U P A 2
F7' F 0.5931(15) 0.3088(13) 0.3194(10) 0.0729(19) Uani 0.436(7) 1 d D U P A 2
F8' F 0.7154(16) 0.4296(8) 0.4328(13) 0.0800(19) Uani 0.436(7) 1 d D U P A 2
F9' F 0.7310(19) 0.2762(11) 0.5067(9) 0.101(3) Uani 0.436(7) 1 d D U P A 2
F10' F 0.8614(10) 0.3185(9) 0.3606(8) 0.071(3) Uani 0.436(7) 1 d D U P A 2
B1 B 0.1831(8) 0.6832(5) 1.0604(5) 0.0441(12) Uani 1 1 d . U . . .
F3 F 0.2957(7) 0.6188(4) 1.0240(5) 0.0934(15) Uani 1 1 d . U . . .
F4 F 0.1577(8) 0.7576(5) 0.9820(5) 0.1109(19) Uani 1 1 d . U . . .
F5 F 0.2447(5) 0.7193(3) 1.1680(3) 0.0602(10) Uani 1 1 d . U . . .
F6 F 0.0465(5) 0.6333(4) 1.0729(4) 0.0785(13) Uani 1 1 d . U . . .
H3A H 0.376(9) 0.642(5) 0.888(3) 0.08(3) Uiso 1 1 d D . . . .
H3B H 0.411(8) 0.694(2) 0.773(5) 0.056(19) Uiso 1 1 d D . . . .
H4D H 0.669(8) 0.323(2) 0.753(4) 0.054(19) Uiso 1 1 d D . . . .
H4E H 0.631(9) 0.361(4) 0.6240(19) 0.07(2) Uiso 1 1 d D . . . .

loop_
_atom_site_aniso_label
_atom_site_aniso_U_11
_atom_site_aniso_U_22
_atom_site_aniso_U_33
_atom_site_aniso_U_23
_atom_site_aniso_U_13
_atom_site_aniso_U_12
C11 0.028(2) 0.034(3) 0.036(2) -0.003(2) 0.0080(18) -0.001(2)
C1 0.033(3) 0.031(3) 0.038(2) 0.003(2) 0.0026(19) -0.004(2)
C10 0.028(3) 0.030(2) 0.036(2) -0.0012(18) 0.0068(17) -0.0003(19)
C13 0.038(3) 0.038(3) 0.042(2) 0.008(2) 0.015(2) -0.001(2)
C6 0.033(3) 0.030(3) 0.030(2) 0.0036(19) 0.0046(17) 0.002(2)
C3 0.034(2) 0.027(2) 0.0291(19) 0.0040(18) 0.0055(17) 0.0031(19)
C16 0.053(3) 0.041(3) 0.035(2) 0.003(2) 0.001(2) -0.007(2)
C8 0.044(3) 0.052(4) 0.033(2) 0.001(2) -0.007(2) -0.003(2)
C14 0.058(4) 0.042(3) 0.078(4) 0.020(3) 0.028(3) 0.012(3)
C15 0.054(4) 0.057(4) 0.049(3) 0.002(3) 0.023(3) 0.001(3)
C12 0.046(3) 0.063(5) 0.057(3) 0.015(3) 0.010(2) -0.016(3)
C7 0.042(3) 0.048(3) 0.028(2) 0.007(2) 0.0035(18) -0.004(2)
C9 0.032(3) 0.044(3) 0.041(2) -0.004(2) -0.0051(19) -0.004(2)
C4 0.048(4) 0.043(3) 0.072(4) -0.020(3) 0.007(3) -0.009(3)
C17 0.088(5) 0.066(5) 0.043(3) 0.017(3) -0.020(3) -0.019(4)
C5 0.032(3) 0.050(4) 0.082(4) 0.016(3) 0.003(3) 0.004(3)
C2 0.050(4) 0.075(5) 0.046(3) 0.009(3) 0.000(2) -0.027(3)
N3 0.035(2) 0.040(2) 0.0345(19) 0.0053(18) 0.0091(16) -0.0028(19)
N4 0.046(2) 0.043(4) 0.0325(18) 0.006(2) 0.0000(16) 0.003(2)
O2 0.0322(19) 0.042(2) 0.0455(18) -0.0017(17) 0.0080(14) -0.0098(16)
O1 0.039(2) 0.045(2) 0.0361(17) 0.0095(16) 0.0048(15) -0.0084(17)
N1 0.030(2) 0.026(2) 0.0340(18) -0.0001(16) 0.0011(15) -0.0004(17)
N2 0.0280(18) 0.029(2) 0.0289(15) -0.0005(18) 0.0055(12) -0.0013(19)
O4 0.053(2) 0.035(2) 0.0399(19) 0.0031(16) 0.0113(17) 0.0101(18)
O3 0.064(3) 0.042(2) 0.0427(19) 0.0004(18) 0.0198(18) 0.015(2)
Fe1 0.0290(3) 0.0287(3) 0.0254(3) 0.0024(3) 0.00336(19) 0.0010(4)
B2 0.066(3) 0.069(3) 0.051(3) -0.020(2) 0.017(2) -0.015(2)
F7 0.073(3) 0.087(4) 0.061(3) -0.016(4) 0.015(3) -0.025(3)
F8 0.077(5) 0.079(3) 0.084(4) -0.023(3) 0.012(3) -0.019(3)
F9 0.074(4) 0.078(5) 0.054(3) -0.015(3) 0.016(3) -0.013(4)
F10 0.102(5) 0.104(5) 0.137(7) -0.022(5) 0.016(5) 0.021(4)
B2A 0.066(3) 0.069(3) 0.051(3) -0.020(2) 0.017(2) -0.015(2)
F7' 0.073(3) 0.087(4) 0.061(3) -0.016(4) 0.015(3) -0.025(3)
F8' 0.077(5) 0.079(3) 0.084(4) -0.023(3) 0.012(3) -0.019(3)
F9' 0.137(8) 0.106(6) 0.064(4) -0.001(4) 0.025(4) -0.024(6)
F10' 0.065(4) 0.094(7) 0.054(4) 0.005(4) 0.010(3) 0.004(4)
B1 0.055(3) 0.042(3) 0.038(2) -0.0096(19) 0.0173(19) -0.014(2)
F3 0.105(3) 0.069(3) 0.117(4) -0.023(3) 0.060(3) -0.003(3)
F4 0.134(4) 0.094(3) 0.099(3) 0.040(3) -0.011(3) -0.019(3)
F5 0.061(2) 0.060(2) 0.0594(18) -0.0165(17) 0.0069(15) -0.0021(19)
F6 0.072(2) 0.087(3) 0.081(3) -0.021(2) 0.026(2) -0.038(2)

loop_
_atom_type_symbol
_atom_type_description
_atom_type_scat_dispersion_real
_atom_type_scat_dispersion_imag
_atom_type_scat_source
C C 0.0033 0.0016 'International Tables Vol C Tables 4.2.6.8 and 6.1.1.4'
H H 0.0000 0.0000 'International Tables Vol C Tables 4.2.6.8 and 6.1.1.4'
B B 0.0013 0.0007 'International Tables Vol C Tables 4.2.6.8 and 6.1.1.4'
F F 0.0171 0.0103 'International Tables Vol C Tables 4.2.6.8 and 6.1.1.4'
Fe Fe 0.3463 0.8444 'International Tables Vol C Tables 4.2.6.8 and 6.1.1.4'
N N 0.0061 0.0033 'International Tables Vol C Tables 4.2.6.8 and 6.1.1.4'
O O 0.0106 0.0060 'International Tables Vol C Tables 4.2.6.8 and 6.1.1.4'

loop_
_geom_angle_atom_site_label_1
_geom_angle_atom_site_label_2
_geom_angle_atom_site_label_3
_geom_angle
N3 C11 C10 122.5(5)
N3 C11 O2 119.6(5)
O2 C11 C10 117.9(4)
C4 C1 C5 111.6(5)
C4 C1 C2 113.6(6)
C5 C1 C2 111.3(5)
N1 C1 C4 108.4(4)
N1 C1 C5 109.6(5)
N1 C1 C2 101.9(4)
C9 C10 C11 126.9(5)
N2 C10 C11 110.4(4)
N2 C10 C9 122.7(5)
C14 C13 C15 110.8(5)
C14 C13 C12 113.5(6)
C15 C13 C12 110.3(5)
N3 C13 C14 109.2(4)
N3 C13 C15 110.7(5)
N3 C13 C12 102.0(4)
C7 C6 C3 127.0(4)
N2 C6 C3 111.4(4)
N2 C6 C7 121.7(5)
O1 C3 C6 120.2(4)
N1 C3 C6 120.8(4)
N1 C3 O1 119.0(5)
N4 C16 C17 179.1(7)
C9 C8 C7 120.8(4)
O2 C12 C13 105.5(4)
C8 C7 C6 117.4(5)
C10 C9 C8 117.3(5)
O1 C2 C1 104.8(5)
C11 N3 C13 107.3(4)
C11 N3 Fe1 112.8(3)
C13 N3 Fe1 139.7(3)
C16 N4 Fe1 179.1(5)
C11 O2 C12 105.0(4)
C3 O1 C2 105.2(4)
C1 N1 Fe1 138.8(3)
C3 N1 C1 107.2(4)
C3 N1 Fe1 113.9(3)
C10 N2 Fe1 120.0(3)
C6 N2 C10 120.1(4)
C6 N2 Fe1 120.0(3)
N4 Fe1 N3 103.76(17)
N4 Fe1 N1 108.10(17)
N4 Fe1 N2 177.6(2)
N1 Fe1 N3 148.13(15)
N2 Fe1 N3 74.22(16)
N2 Fe1 N1 73.90(16)
O4 Fe1 N3 91.38(17)
O4 Fe1 N4 86.70(17)
O4 Fe1 N1 89.62(16)
O4 Fe1 N2 92.09(16)
O3 Fe1 N3 93.85(18)
O3 Fe1 N4 88.18(18)
O3 Fe1 N1 88.05(17)
O3 Fe1 N2 93.17(17)
O3 Fe1 O4 173.43(18)
F8 B2 F7 112.1(7)
F8 B2 F9 109.8(7)
F8 B2 F10 109.9(9)
F9 B2 F7 112.4(7)
F9 B2 F10 104.2(8)
F10 B2 F7 108.1(8)
F7' B2A F10' 110.6(9)
F8' B2A F7' 110.2(9)
F8' B2A F9' 109.3(10)
F8' B2A F10' 104.5(9)
F9' B2A F7' 116.5(10)
F9' B2A F10' 105.0(9)
F4 B1 F3 109.4(6)
F4 B1 F5 109.7(6)
F4 B1 F6 112.0(6)
F5 B1 F3 107.2(6)
F5 B1 F6 108.6(5)
F6 B1 F3 109.8(6)

loop_
_geom_bond_atom_site_label_1
_geom_bond_atom_site_label_2
_geom_bond_distance
C11 C10 1.485(7)
C11 N3 1.260(6)
C11 O2 1.335(6)
C1 C4 1.504(8)
C1 C5 1.521(8)
C1 C2 1.547(8)
C1 N1 1.491(7)
C10 C9 1.385(7)
C10 N2 1.335(6)
C13 C14 1.517(9)
C13 C15 1.522(8)
C13 C12 1.538(8)
C13 N3 1.486(7)
C6 C3 1.468(7)
C6 C7 1.405(6)
C6 N2 1.332(6)
C3 O1 1.330(6)
C3 N1 1.283(6)
C16 C17 1.453(8)
C16 N4 1.142(7)
C8 C7 1.392(8)
C8 C9 1.389(8)
C12 O2 1.446(7)
C2 O1 1.461(7)
N3 Fe1 2.230(4)
N4 Fe1 2.112(4)
N1 Fe1 2.213(4)
N2 Fe1 2.136(3)
O4 Fe1 2.109(4)
O3 Fe1 2.107(4)
B2 F7 1.376(5)
B2 F8 1.371(5)
B2 F9 1.373(5)
B2 F10 1.375(5)
B2A F7' 1.375(6)
B2A F8' 1.373(6)
B2A F9' 1.375(6)
B2A F10' 1.375(6)
B1 F3 1.392(9)
B1 F4 1.346(9)
B1 F5 1.359(7)
B1 F6 1.362(8)

loop_
_geom_hbond_atom_site_label_D
_geom_hbond_atom_site_label_H
_geom_hbond_atom_site_label_A
_geom_hbond_distance_DH
_geom_hbond_distance_HA
_geom_hbond_distance_DA
_geom_hbond_angle_DHA
_geom_hbond_site_symmetry_A
O3 H3A F3 0.971(12) 1.79(2) 2.731(6) 162(6) .
O3 H3B F7 0.968(12) 1.80(2) 2.756(13) 171(5) 2_656
O3 H3B F7' 0.968(12) 1.88(2) 2.839(17) 173(5) 2_656
O4 H4D F5 0.970(12) 1.78(3) 2.708(5) 160(6) 2_647
O4 H4E F9 0.969(12) 1.727(16) 2.693(8) 175(6) .
O4 H4E F9' 0.969(12) 2.03(5) 2.803(14) 136(6) .

loop_
_geom_torsion_atom_site_label_1
_geom_torsion_atom_site_label_2
_geom_torsion_atom_site_label_3
_geom_torsion_atom_site_label_4
_geom_torsion
C11 C10 C9 C8 -178.1(5)
C11 C10 N2 C6 178.4(5)
C11 C10 N2 Fe1 -2.9(6)
C1 C2 O1 C3 -12.5(7)
C10 C11 N3 C13 -177.4(5)
C10 C11 N3 Fe1 -0.9(7)
C10 C11 O2 C12 -177.2(5)
C13 C12 O2 C11 -6.9(7)
C6 C3 O1 C2 -171.7(5)
C6 C3 N1 C1 -179.0(5)
C6 C3 N1 Fe1 4.1(6)
C3 C6 C7 C8 -178.8(5)
C3 C6 N2 C10 179.9(5)
C3 C6 N2 Fe1 1.1(6)
C14 C13 C12 O2 -109.6(6)
C14 C13 N3 C11 114.4(6)
C14 C13 N3 Fe1 -60.6(8)
C15 C13 C12 O2 125.4(6)
C15 C13 N3 C11 -123.3(5)
C15 C13 N3 Fe1 61.7(7)
C12 C13 N3 C11 -5.9(6)
C12 C13 N3 Fe1 179.1(5)
C7 C6 C3 O1 -5.0(8)
C7 C6 C3 N1 176.2(6)
C7 C6 N2 C10 0.1(8)
C7 C6 N2 Fe1 -178.7(4)
C7 C8 C9 C10 -0.6(9)
C9 C10 N2 C6 -1.5(8)
C9 C10 N2 Fe1 177.3(4)
C9 C8 C7 C6 -0.6(9)
C4 C1 C2 O1 -102.9(6)
C4 C1 N1 C3 110.2(5)
C4 C1 N1 Fe1 -74.1(6)
C5 C1 C2 O1 130.1(6)
C5 C1 N1 C3 -127.7(5)
C5 C1 N1 Fe1 47.9(7)
C2 C1 N1 C3 -9.8(6)
C2 C1 N1 Fe1 165.9(5)
N3 C11 C10 C9 -177.7(6)
N3 C11 C10 N2 2.5(7)
N3 C11 O2 C12 3.5(7)
N3 C13 C12 O2 7.7(7)
O2 C11 C10 C9 3.1(8)
O2 C11 C10 N2 -176.8(5)
O2 C11 N3 C13 1.8(7)
O2 C11 N3 Fe1 178.3(4)
O1 C3 N1 C1 2.2(6)
O1 C3 N1 Fe1 -174.7(4)
N1 C1 C2 O1 13.4(7)
N1 C3 O1 C2 7.1(7)
N2 C10 C9 C8 1.7(8)
N2 C6 C3 O1 175.2(5)
N2 C6 C3 N1 -3.6(7)
N2 C6 C7 C8 0.9(8)
